data_7060026
loop_
_publ_author_name
'Song, Li-Cheng'
'Chen, Wei'
'Zhu, Liang'
'Hu, Fu-Qiang'
'Jiang, Kai-Yu'

_publ_section_title
;
 Synthesis, characterization, and some properties of two types of new
 [Fe]-H2ase models containing a 4-phosphatopyridine or a
 4-phosphatoguanosinepyridine moiety
;
_journal_issue 42
_journal_name_full 'New Journal of Chemistry'
_journal_page_first 18496
_journal_page_last 18507
_journal_paper_doi 10.1039/D0NJ04194G
_journal_volume 44
_journal_year 2020
_chemical_formula_moiety 'C40 H34 Fe I N O7 P2, C3 H6 O'
_chemical_formula_sum 'C43 H40 Fe I N O8 P2'
_chemical_formula_weight 943.45
_space_group_crystal_system monoclinic
_space_group_IT_number 14
_space_group_name_Hall '-P 2ybc'
_space_group_name_H-M_alt 'P 1 21/c 1'
_atom_sites_solution_hydrogens geom
_audit_creation_date 2020-06-06
_audit_creation_method
;
Olex2 1.2
(compiled 2018.05.29 svn.r3508 for OlexSys, GUI svn.r5506)
;
_audit_update_record
;
2020-08-17 deposited with the CCDC.	2020-10-02 downloaded from the CCDC.
;
_cell_angle_alpha 90
_cell_angle_beta 112.25(3)
_cell_angle_gamma 90
_cell_formula_units_Z 4
_cell_length_a 15.517(3)
_cell_length_b 18.889(4)
_cell_length_c 15.309(3)
_cell_measurement_reflns_used 10072
_cell_measurement_temperature 293(2)
_cell_measurement_theta_max 27.9424
_cell_measurement_theta_min 1.4181
_cell_volume 4153.0(17)
_computing_cell_refinement 'CrystalClear (Rigaku Inc., 2008)'
_computing_data_collection 'CrystalClear (Rigaku Inc., 2008)'
_computing_data_reduction 'CrystalClear (Rigaku Inc., 2008)'
_computing_molecular_graphics 'Olex2 (Dolomanov et al., 2009)'
_computing_publication_material 'Olex2 (Dolomanov et al., 2009)'
_computing_structure_refinement 'ShelXL (Sheldrick, 2015)'
_computing_structure_solution 'ShelXT (Sheldrick, 2015)'
_diffrn_ambient_temperature 293(2)
_diffrn_measured_fraction_theta_full 0.999
_diffrn_measured_fraction_theta_max 0.996
_diffrn_measurement_device_type 'Bruker P4'
_diffrn_measurement_method '\w scans'
_diffrn_radiation_type MoK\a
_diffrn_radiation_wavelength 0.71073
_diffrn_reflns_av_R_equivalents 0.0830
_diffrn_reflns_av_unetI/netI 0.0581
_diffrn_reflns_Laue_measured_fraction_full 0.999
_diffrn_reflns_Laue_measured_fraction_max 0.996
_diffrn_reflns_limit_h_max 19
_diffrn_reflns_limit_h_min -20
_diffrn_reflns_limit_k_max 24
_diffrn_reflns_limit_k_min -24
_diffrn_reflns_limit_l_max 20
_diffrn_reflns_limit_l_min -20
_diffrn_reflns_number 49217
_diffrn_reflns_point_group_measured_fraction_full 0.999
_diffrn_reflns_point_group_measured_fraction_max 0.996
_diffrn_reflns_theta_full 25.242
_diffrn_reflns_theta_max 27.824
_diffrn_reflns_theta_min 1.922
_exptl_absorpt_coefficient_mu 1.237
_exptl_absorpt_correction_type none
_exptl_crystal_colour colourless
_exptl_crystal_colour_primary colourless
_exptl_crystal_density_diffrn 1.509
_exptl_crystal_description block
_exptl_crystal_F_000 1912
_exptl_crystal_size_max 0.05
_exptl_crystal_size_mid 0.04
_exptl_crystal_size_min 0.03
_refine_diff_density_max 0.749
_refine_diff_density_min -1.098
_refine_diff_density_rms 0.104
_refine_ls_extinction_method none
_refine_ls_goodness_of_fit_ref 1.167
_refine_ls_hydrogen_treatment constr
_refine_ls_matrix_type full
_refine_ls_number_parameters 508
_refine_ls_number_reflns 9816
_refine_ls_number_restraints 0
_refine_ls_restrained_S_all 1.167
_refine_ls_R_factor_all 0.0783
_refine_ls_R_factor_gt 0.0630
_refine_ls_shift/su_max 0.000
_refine_ls_shift/su_mean 0.000
_refine_ls_structure_factor_coef Fsqd
_refine_ls_weighting_details 'w=1/[\s^2^(Fo^2^)+(0.0634P)^2^+0.1665P] where P=(Fo^2^+2Fc^2^)/3'
_refine_ls_weighting_scheme calc
_refine_ls_wR_factor_gt 0.1377
_refine_ls_wR_factor_ref 0.1472
_reflns_Friedel_coverage 0.000
_reflns_number_gt 8121
_reflns_number_total 9816
_reflns_threshold_expression 'I > 2\s(I)'
_cod_data_source_file d0nj04194g2.cif
_cod_data_source_block 5
_cod_depositor_comments 'Adding full bibliography for 7060026--7060027.cif.'
_cod_database_code 7060026
_shelx_shelxl_version_number 2018/3
_shelx_space_group_comment
;
The symmetry employed for this shelxl refinement is uniquely defined
by the following loop, which should always be used as a source of
symmetry information in preference to the above space-group names.
They are only intended as comments.
;
_shelx_estimated_absorpt_t_max 0.964
_shelx_estimated_absorpt_t_min 0.941
_olex2_refinement_description
;
1. Fixed Uiso
 At 1.2 times of:
  All C(H) groups, All C(H,H) groups
 At 1.5 times of:
  All C(H,H,H) groups
2.a Secondary CH2 refined with riding coordinates:
 C3(H3A,H3B), C9(H9A,H9B)
2.b Aromatic/amide H refined with riding coordinates:
 C5(H5), C7(H7), C12(H12), C13(H13), C14(H14), C15(H15), C16(H16), C18(H18),
 C19(H19), C20(H20), C21(H21), C22(H22), C24(H24), C25(H25), C26(H26), C27(H27),
  C28(H28), C30(H30), C31(H31), C32(H32), C33(H33), C34(H34), C36(H36),
 C37(H37), C38(H38), C39(H39), C40(H40)
2.c Idealised Me refined as rotating group:
 C10(H10A,H10B,H10C), C41(H41A,H41B,H41C), C43(H43A,H43B,H43C)
;
_olex2_submission_special_instructions 'No special instructions were received'

loop_
_space_group_symop_operation_xyz
'x, y, z'
'-x, y+1/2, -z+1/2'
'-x, -y, -z'
'x, -y-1/2, z-1/2'

loop_
_atom_site_label
_atom_site_type_symbol
_atom_site_fract_x
_atom_site_fract_y
_atom_site_fract_z
_atom_site_U_iso_or_equiv
_atom_site_adp_type
_atom_site_occupancy
_atom_site_site_symmetry_order
_atom_site_calc_flag
_atom_site_refinement_flags_posn
_atom_site_refinement_flags_adp
_atom_site_refinement_flags_occupancy
_atom_site_disorder_assembly
_atom_site_disorder_group
I1 I -0.33055(2) -0.31548(2) 0.06224(2) 0.03906(11) Uani 1 1 d . . . . .
Fe1 Fe -0.32327(4) -0.18626(2) -0.00658(4) 0.02331(13) Uani 1 1 d . . . . .
P1 P -0.76098(7) -0.20622(6) -0.40034(7) 0.0316(2) Uani 1 1 d . . . . .
P2 P -0.30230(6) -0.07996(5) -0.06208(6) 0.0234(2) Uani 1 1 d . . . . .
O1 O -0.1801(2) -0.15552(16) 0.1768(2) 0.0420(7) Uani 1 1 d . . . . .
O2 O -0.40556(18) -0.13773(14) 0.12082(18) 0.0314(6) Uani 1 1 d . . . . .
O3 O -0.26600(17) -0.23503(13) -0.10450(18) 0.0292(6) Uani 1 1 d . . . . .
O4 O -0.6650(2) -0.24818(15) -0.36061(19) 0.0419(7) Uani 1 1 d . . . . .
O5 O -0.8330(2) -0.26471(16) -0.4007(2) 0.0500(8) Uani 1 1 d . . . . .
O6 O -0.7811(2) -0.20372(15) -0.50861(19) 0.0381(7) Uani 1 1 d . . . . .
O7 O -0.7632(2) -0.13971(15) -0.3539(2) 0.0385(7) Uani 1 1 d . . . . .
N1 N -0.4331(2) -0.21090(15) -0.1199(2) 0.0248(6) Uani 1 1 d . . . . .
C1 C -0.2336(3) -0.1687(2) 0.1022(3) 0.0311(8) Uani 1 1 d . . . . .
C2 C -0.4127(3) -0.15267(18) 0.0405(3) 0.0263(7) Uani 1 1 d . . . . .
C3 C -0.5094(3) -0.1467(2) -0.0376(2) 0.0283(8) Uani 1 1 d . . . . .
H3A H -0.555275 -0.164884 -0.014544 0.034 Uiso 1 1 calc R . . . .
H3B H -0.523379 -0.097219 -0.053560 0.034 Uiso 1 1 calc R . . . .
C4 C -0.5165(3) -0.18658(18) -0.1244(3) 0.0256(7) Uani 1 1 d . . . . .
C5 C -0.5962(3) -0.1979(2) -0.2024(3) 0.0287(8) Uani 1 1 d . . . . .
H5 H -0.653256 -0.180493 -0.205115 0.034 Uiso 1 1 calc R . . . .
C6 C -0.5896(3) -0.2360(2) -0.2770(3) 0.0300(8) Uani 1 1 d . . . . .
C7 C -0.5051(3) -0.2636(2) -0.2716(3) 0.0304(8) Uani 1 1 d . . . . .
H7 H -0.500630 -0.290664 -0.320477 0.036 Uiso 1 1 calc R . . . .
C8 C -0.4281(3) -0.24969(18) -0.1916(2) 0.0257(7) Uani 1 1 d . . . . .
C9 C -0.3326(3) -0.2775(2) -0.1760(3) 0.0339(9) Uani 1 1 d . . . . .
H9A H -0.327335 -0.326543 -0.156064 0.041 Uiso 1 1 calc R . . . .
H9B H -0.321448 -0.274738 -0.234129 0.041 Uiso 1 1 calc R . . . .
C10 C -0.1747(3) -0.2644(3) -0.0765(3) 0.0465(11) Uani 1 1 d . . . . .
H10A H -0.173220 -0.309852 -0.047872 0.070 Uiso 1 1 calc GR . . . .
H10B H -0.130707 -0.233412 -0.031921 0.070 Uiso 1 1 calc GR . . . .
H10C H -0.158677 -0.269751 -0.130902 0.070 Uiso 1 1 calc GR . . . .
C11 C -0.8925(3) -0.2563(2) -0.3497(3) 0.0389(10) Uani 1 1 d . . . . .
C12 C -0.8802(3) -0.3028(3) -0.2758(4) 0.0531(12) Uani 1 1 d . . . . .
H12 H -0.834219 -0.337488 -0.258873 0.064 Uiso 1 1 calc R . . . .
C13 C -0.9411(4) -0.2947(3) -0.2278(4) 0.0673(16) Uani 1 1 d . . . . .
H13 H -0.936163 -0.324870 -0.178150 0.081 Uiso 1 1 calc R . . . .
C14 C -1.0072(4) -0.2429(3) -0.2537(4) 0.0687(17) Uani 1 1 d . . . . .
H14 H -1.045689 -0.237263 -0.220086 0.082 Uiso 1 1 calc R . . . .
C15 C -1.0177(4) -0.1997(3) -0.3274(4) 0.0650(15) Uani 1 1 d . . . . .
H15 H -1.064690 -0.165840 -0.345338 0.078 Uiso 1 1 calc R . . . .
C16 C -0.9592(3) -0.2053(3) -0.3767(4) 0.0525(12) Uani 1 1 d . . . . .
H16 H -0.965345 -0.175090 -0.426704 0.063 Uiso 1 1 calc R . . . .
C17 C -0.7322(3) -0.1542(2) -0.5420(3) 0.0368(9) Uani 1 1 d . . . . .
C18 C -0.7625(3) -0.0845(2) -0.5549(3) 0.0436(10) Uani 1 1 d . . . . .
H18 H -0.812378 -0.070219 -0.539479 0.052 Uiso 1 1 calc R . . . .
C19 C -0.7174(5) -0.0370(3) -0.5909(4) 0.0696(16) Uani 1 1 d . . . . .
H19 H -0.737212 0.009786 -0.601676 0.083 Uiso 1 1 calc R . . . .
C20 C -0.6405(4) -0.0601(3) -0.6115(4) 0.0700(17) Uani 1 1 d . . . . .
H20 H -0.608400 -0.028011 -0.633973 0.084 Uiso 1 1 calc R . . . .
C21 C -0.6130(4) -0.1293(4) -0.5985(4) 0.0683(16) Uani 1 1 d . . . . .
H21 H -0.563840 -0.144497 -0.614379 0.082 Uiso 1 1 calc R . . . .
C22 C -0.6582(3) -0.1767(3) -0.5618(3) 0.0495(12) Uani 1 1 d . . . . .
H22 H -0.638319 -0.223509 -0.550643 0.059 Uiso 1 1 calc R . . . .
C23 C -0.2770(2) -0.00150(18) 0.0140(2) 0.0257(7) Uani 1 1 d . . . . .
C24 C -0.2897(3) -0.00109(19) 0.0998(3) 0.0277(8) Uani 1 1 d . . . . .
H24 H -0.315165 -0.040359 0.117855 0.033 Uiso 1 1 calc R . . . .
C25 C -0.2642(3) 0.0585(2) 0.1583(3) 0.0325(8) Uani 1 1 d . . . . .
H25 H -0.273554 0.059171 0.214819 0.039 Uiso 1 1 calc R . . . .
C26 C -0.2252(3) 0.1161(2) 0.1324(3) 0.0323(8) Uani 1 1 d . . . . .
H26 H -0.205968 0.154886 0.172496 0.039 Uiso 1 1 calc R . . . .
C27 C -0.2144(3) 0.1165(2) 0.0469(3) 0.0353(9) Uani 1 1 d . . . . .
H27 H -0.189774 0.156214 0.028880 0.042 Uiso 1 1 calc R . . . .
C28 C -0.2397(3) 0.0585(2) -0.0117(3) 0.0333(9) Uani 1 1 d . . . . .
H28 H -0.231940 0.059361 -0.069011 0.040 Uiso 1 1 calc R . . . .
C29 C -0.3990(2) -0.05142(18) -0.1682(2) 0.0246(7) Uani 1 1 d . . . . .
C30 C -0.4580(3) 0.0041(2) -0.1649(3) 0.0309(8) Uani 1 1 d . . . . .
H30 H -0.443583 0.030699 -0.110100 0.037 Uiso 1 1 calc R . . . .
C31 C -0.5378(3) 0.0194(2) -0.2433(3) 0.0403(10) Uani 1 1 d . . . . .
H31 H -0.576950 0.055735 -0.240190 0.048 Uiso 1 1 calc R . . . .
C32 C -0.5597(3) -0.0188(2) -0.3258(3) 0.0407(10) Uani 1 1 d . . . . .
H32 H -0.612849 -0.007835 -0.378035 0.049 Uiso 1 1 calc R . . . .
C33 C -0.5021(3) -0.0738(2) -0.3306(3) 0.0351(9) Uani 1 1 d . . . . .
H33 H -0.516436 -0.099548 -0.386068 0.042 Uiso 1 1 calc R . . . .
C34 C -0.4230(3) -0.09000(19) -0.2521(2) 0.0274(8) Uani 1 1 d . . . . .
H34 H -0.385247 -0.127294 -0.255392 0.033 Uiso 1 1 calc R . . . .
C35 C -0.1978(3) -0.07954(19) -0.0920(3) 0.0276(8) Uani 1 1 d . . . . .
C36 C -0.1123(3) -0.0901(2) -0.0182(3) 0.0389(9) Uani 1 1 d . . . . .
H36 H -0.109947 -0.097719 0.042675 0.047 Uiso 1 1 calc R . . . .
C37 C -0.0306(3) -0.0893(3) -0.0354(3) 0.0467(11) Uani 1 1 d . . . . .
H37 H 0.026246 -0.096681 0.014118 0.056 Uiso 1 1 calc R . . . .
C38 C -0.0331(3) -0.0779(3) -0.1241(4) 0.0573(13) Uani 1 1 d . . . . .
H38 H 0.021768 -0.077280 -0.135288 0.069 Uiso 1 1 calc R . . . .
C39 C -0.1162(3) -0.0675(4) -0.1962(4) 0.076(2) Uani 1 1 d . . . . .
H39 H -0.117568 -0.060049 -0.256712 0.092 Uiso 1 1 calc R . . . .
C40 C -0.1990(3) -0.0677(3) -0.1818(3) 0.0517(13) Uani 1 1 d . . . . .
H40 H -0.255153 -0.059997 -0.232041 0.062 Uiso 1 1 calc R . . . .
O8 O -0.0058(3) -0.0882(2) 0.4476(3) 0.0976(15) Uani 1 1 d . . . . .
C41 C -0.0376(4) -0.0123(3) 0.3176(5) 0.0794(18) Uani 1 1 d . . . . .
H41A H -0.076558 -0.029738 0.256471 0.119 Uiso 1 1 calc GR . . . .
H41B H 0.026521 -0.020988 0.327949 0.119 Uiso 1 1 calc GR . . . .
H41C H -0.047302 0.037719 0.320666 0.119 Uiso 1 1 calc GR . . . .
C42 C -0.0613(4) -0.0490(3) 0.3913(4) 0.0631(15) Uani 1 1 d . . . . .
C43 C -0.1567(4) -0.0378(3) 0.3897(4) 0.0683(16) Uani 1 1 d . . . . .
H43A H -0.161172 -0.058107 0.445307 0.102 Uiso 1 1 calc GR . . . .
H43B H -0.201236 -0.059975 0.334704 0.102 Uiso 1 1 calc GR . . . .
H43C H -0.169371 0.012074 0.388042 0.102 Uiso 1 1 calc GR . . . .

loop_
_atom_site_aniso_label
_atom_site_aniso_U_11
_atom_site_aniso_U_22
_atom_site_aniso_U_33
_atom_site_aniso_U_23
_atom_site_aniso_U_13
_atom_site_aniso_U_12
I1 0.0533(2) 0.02668(16) 0.03954(17) 0.00775(10) 0.02019(14) 0.00032(11)
Fe1 0.0284(3) 0.0210(3) 0.0222(3) -0.00024(19) 0.0114(2) 0.00079(19)
P1 0.0357(6) 0.0325(5) 0.0266(5) -0.0050(4) 0.0118(4) -0.0035(4)
P2 0.0270(5) 0.0228(5) 0.0224(4) -0.0006(3) 0.0117(4) -0.0002(4)
O1 0.0411(17) 0.0451(17) 0.0298(15) -0.0032(13) 0.0023(13) 0.0015(13)
O2 0.0352(15) 0.0380(15) 0.0254(13) -0.0022(11) 0.0163(11) -0.0037(12)
O3 0.0293(14) 0.0268(13) 0.0340(14) -0.0078(11) 0.0146(11) 0.0018(10)
O4 0.0395(17) 0.0442(18) 0.0314(15) -0.0142(13) 0.0016(12) 0.0074(13)
O5 0.058(2) 0.0413(17) 0.065(2) -0.0144(16) 0.0391(18) -0.0147(15)
O6 0.0494(18) 0.0360(15) 0.0273(14) -0.0026(12) 0.0126(13) -0.0050(13)
O7 0.0427(17) 0.0344(16) 0.0362(15) -0.0054(12) 0.0122(13) -0.0003(12)
N1 0.0326(17) 0.0212(15) 0.0248(15) 0.0001(12) 0.0154(13) -0.0015(12)
C1 0.037(2) 0.0264(19) 0.034(2) 0.0021(16) 0.0191(18) 0.0055(16)
C2 0.034(2) 0.0224(18) 0.0268(18) 0.0005(14) 0.0159(16) -0.0025(15)
C3 0.031(2) 0.030(2) 0.0252(18) -0.0033(15) 0.0128(16) -0.0010(15)
C4 0.030(2) 0.0242(18) 0.0270(18) 0.0001(14) 0.0158(15) 0.0009(14)
C5 0.025(2) 0.033(2) 0.0299(19) -0.0010(15) 0.0122(15) -0.0007(15)
C6 0.035(2) 0.0304(19) 0.0226(17) -0.0044(15) 0.0086(15) -0.0035(16)
C7 0.038(2) 0.0295(19) 0.0264(18) -0.0074(15) 0.0148(16) 0.0011(16)
C8 0.035(2) 0.0213(18) 0.0255(18) -0.0030(14) 0.0165(16) -0.0001(14)
C9 0.036(2) 0.032(2) 0.034(2) -0.0115(16) 0.0143(17) -0.0002(16)
C10 0.031(2) 0.050(3) 0.058(3) -0.012(2) 0.017(2) 0.0084(19)
C11 0.034(2) 0.049(3) 0.034(2) -0.0051(19) 0.0121(18) -0.0108(19)
C12 0.042(3) 0.061(3) 0.047(3) 0.010(2) 0.007(2) -0.010(2)
C13 0.069(4) 0.086(4) 0.050(3) 0.004(3) 0.025(3) -0.030(3)
C14 0.052(3) 0.096(5) 0.069(4) -0.018(4) 0.036(3) -0.025(3)
C15 0.046(3) 0.078(4) 0.076(4) -0.011(3) 0.027(3) -0.003(3)
C16 0.044(3) 0.061(3) 0.048(3) 0.006(2) 0.013(2) -0.002(2)
C17 0.046(3) 0.040(2) 0.0241(19) 0.0014(17) 0.0124(18) -0.0018(19)
C18 0.057(3) 0.037(2) 0.038(2) 0.0063(19) 0.019(2) 0.007(2)
C19 0.103(5) 0.042(3) 0.053(3) 0.015(2) 0.018(3) -0.001(3)
C20 0.076(4) 0.077(4) 0.060(3) 0.015(3) 0.030(3) -0.027(3)
C21 0.060(4) 0.092(5) 0.064(4) 0.010(3) 0.035(3) -0.001(3)
C22 0.056(3) 0.055(3) 0.039(3) 0.002(2) 0.021(2) 0.011(2)
C23 0.0257(19) 0.0250(18) 0.0243(17) -0.0020(14) 0.0072(14) 0.0018(14)
C24 0.032(2) 0.0255(19) 0.0256(18) 0.0006(14) 0.0106(15) 0.0012(15)
C25 0.041(2) 0.028(2) 0.0279(19) -0.0057(15) 0.0119(17) 0.0016(16)
C26 0.028(2) 0.0256(19) 0.038(2) -0.0095(16) 0.0066(17) 0.0025(15)
C27 0.039(2) 0.0203(18) 0.048(2) -0.0012(17) 0.019(2) -0.0040(16)
C28 0.042(2) 0.027(2) 0.036(2) 0.0024(16) 0.0213(18) 0.0012(16)
C29 0.0294(19) 0.0249(18) 0.0212(16) 0.0017(14) 0.0115(14) -0.0033(14)
C30 0.030(2) 0.032(2) 0.0283(19) -0.0006(15) 0.0080(16) 0.0036(15)
C31 0.035(2) 0.045(3) 0.040(2) 0.0003(19) 0.0127(19) 0.0125(19)
C32 0.035(2) 0.051(3) 0.029(2) 0.0025(18) 0.0042(17) 0.0048(19)
C33 0.041(2) 0.040(2) 0.0231(18) -0.0018(16) 0.0112(17) -0.0063(18)
C34 0.035(2) 0.0237(18) 0.0252(18) -0.0006(14) 0.0137(16) -0.0002(15)
C35 0.030(2) 0.0263(19) 0.0282(18) -0.0011(15) 0.0127(16) 0.0003(15)
C36 0.033(2) 0.047(3) 0.036(2) -0.0004(19) 0.0120(18) -0.0040(18)
C37 0.028(2) 0.057(3) 0.052(3) 0.000(2) 0.012(2) 0.002(2)
C38 0.039(3) 0.082(4) 0.062(3) -0.004(3) 0.032(3) 0.002(3)
C39 0.036(3) 0.155(6) 0.047(3) 0.014(4) 0.025(2) 0.007(3)
C40 0.032(2) 0.094(4) 0.032(2) 0.009(2) 0.0146(19) 0.005(2)
O8 0.092(3) 0.086(3) 0.094(3) 0.042(3) 0.012(3) 0.018(3)
C41 0.060(4) 0.082(4) 0.087(5) 0.023(4) 0.017(3) 0.002(3)
C42 0.070(4) 0.043(3) 0.057(3) 0.009(2) 0.002(3) -0.001(3)
C43 0.101(5) 0.041(3) 0.075(4) 0.011(3) 0.047(4) 0.011(3)

loop_
_atom_type_symbol
_atom_type_description
_atom_type_scat_dispersion_real
_atom_type_scat_dispersion_imag
_atom_type_scat_source
C C 0.0033 0.0016 'International Tables Vol C Tables 4.2.6.8 and 6.1.1.4'
H H 0.0000 0.0000 'International Tables Vol C Tables 4.2.6.8 and 6.1.1.4'
Fe Fe 0.3463 0.8444 'International Tables Vol C Tables 4.2.6.8 and 6.1.1.4'
I I -0.4742 1.8119 'International Tables Vol C Tables 4.2.6.8 and 6.1.1.4'
N N 0.0061 0.0033 'International Tables Vol C Tables 4.2.6.8 and 6.1.1.4'
O O 0.0106 0.0060 'International Tables Vol C Tables 4.2.6.8 and 6.1.1.4'
P P 0.1023 0.0942 'International Tables Vol C Tables 4.2.6.8 and 6.1.1.4'

loop_
_geom_angle_atom_site_label_1
_geom_angle_atom_site_label_2
_geom_angle_atom_site_label_3
_geom_angle
_geom_angle_site_symmetry_1
_geom_angle_site_symmetry_3
_geom_angle_publ_flag
P2 Fe1 I1 174.31(3) . . ?
O3 Fe1 I1 88.55(7) . . ?
O3 Fe1 P2 87.89(7) . . ?
N1 Fe1 I1 88.83(8) . . ?
N1 Fe1 P2 94.53(9) . . ?
N1 Fe1 O3 75.01(11) . . ?
C1 Fe1 I1 86.26(12) . . ?
C1 Fe1 P2 90.80(13) . . ?
C1 Fe1 O3 110.16(14) . . ?
C1 Fe1 N1 172.76(15) . . ?
C1 Fe1 C2 90.45(17) . . ?
C2 Fe1 I1 90.55(11) . . ?
C2 Fe1 P2 94.35(11) . . ?
C2 Fe1 O3 159.26(13) . . ?
C2 Fe1 N1 84.26(14) . . ?
O5 P1 O4 102.29(18) . . ?
O6 P1 O4 101.66(16) . . ?
O6 P1 O5 99.27(18) . . ?
O7 P1 O4 115.90(16) . . ?
O7 P1 O5 117.54(17) . . ?
O7 P1 O6 117.41(17) . . ?
C23 P2 Fe1 120.54(12) . . ?
C23 P2 C35 99.04(16) . . ?
C29 P2 Fe1 114.30(11) . . ?
C29 P2 C23 103.44(16) . . ?
C29 P2 C35 106.36(16) . . ?
C35 P2 Fe1 111.33(12) . . ?
C9 O3 Fe1 113.1(2) . . ?
C10 O3 Fe1 124.5(2) . . ?
C10 O3 C9 111.0(3) . . ?
C6 O4 P1 127.6(2) . . ?
C11 O5 P1 121.8(3) . . ?
C17 O6 P1 118.9(2) . . ?
C4 N1 Fe1 117.2(2) . . ?
C8 N1 Fe1 123.2(2) . . ?
C8 N1 C4 119.6(3) . . ?
O1 C1 Fe1 174.2(4) . . ?
O2 C2 Fe1 131.1(3) . . ?
O2 C2 C3 117.2(3) . . ?
C3 C2 Fe1 111.7(2) . . ?
C2 C3 H3A 109.1 . . ?
C2 C3 H3B 109.1 . . ?
H3A C3 H3B 107.9 . . ?
C4 C3 C2 112.3(3) . . ?
C4 C3 H3A 109.1 . . ?
C4 C3 H3B 109.1 . . ?
N1 C4 C3 112.2(3) . . ?
N1 C4 C5 121.5(3) . . ?
C5 C4 C3 126.3(3) . . ?
C4 C5 H5 120.8 . . ?
C4 C5 C6 118.3(3) . . ?
C6 C5 H5 120.8 . . ?
C5 C6 O4 123.1(3) . . ?
C7 C6 O4 116.2(3) . . ?
C7 C6 C5 120.7(3) . . ?
C6 C7 H7 121.2 . . ?
C8 C7 C6 117.7(3) . . ?
C8 C7 H7 121.2 . . ?
N1 C8 C7 122.1(3) . . ?
N1 C8 C9 114.7(3) . . ?
C7 C8 C9 123.1(3) . . ?
O3 C9 C8 108.0(3) . . ?
O3 C9 H9A 110.1 . . ?
O3 C9 H9B 110.1 . . ?
C8 C9 H9A 110.1 . . ?
C8 C9 H9B 110.1 . . ?
H9A C9 H9B 108.4 . . ?
O3 C10 H10A 109.5 . . ?
O3 C10 H10B 109.5 . . ?
O3 C10 H10C 109.5 . . ?
H10A C10 H10B 109.5 . . ?
H10A C10 H10C 109.5 . . ?
H10B C10 H10C 109.5 . . ?
C12 C11 O5 117.3(4) . . ?
C16 C11 O5 119.2(4) . . ?
C16 C11 C12 123.5(4) . . ?
C11 C12 H12 121.8 . . ?
C11 C12 C13 116.4(5) . . ?
C13 C12 H12 121.8 . . ?
C12 C13 H13 119.8 . . ?
C14 C13 C12 120.5(5) . . ?
C14 C13 H13 119.8 . . ?
C13 C14 H14 119.5 . . ?
C15 C14 C13 121.0(5) . . ?
C15 C14 H14 119.5 . . ?
C14 C15 H15 119.6 . . ?
C14 C15 C16 120.8(6) . . ?
C16 C15 H15 119.6 . . ?
C11 C16 C15 117.9(5) . . ?
C11 C16 H16 121.1 . . ?
C15 C16 H16 121.1 . . ?
C18 C17 O6 118.6(4) . . ?
C22 C17 O6 119.1(4) . . ?
C22 C17 C18 122.3(4) . . ?
C17 C18 H18 120.7 . . ?
C19 C18 C17 118.6(5) . . ?
C19 C18 H18 120.7 . . ?
C18 C19 H19 120.4 . . ?
C18 C19 C20 119.2(5) . . ?
C20 C19 H19 120.4 . . ?
C19 C20 H20 119.8 . . ?
C21 C20 C19 120.5(5) . . ?
C21 C20 H20 119.8 . . ?
C20 C21 H21 120.0 . . ?
C20 C21 C22 120.1(5) . . ?
C22 C21 H21 120.0 . . ?
C17 C22 C21 119.2(5) . . ?
C17 C22 H22 120.4 . . ?
C21 C22 H22 120.4 . . ?
C24 C23 P2 121.9(3) . . ?
C28 C23 P2 119.3(3) . . ?
C28 C23 C24 118.7(3) . . ?
C23 C24 H24 120.1 . . ?
C25 C24 C23 119.9(3) . . ?
C25 C24 H24 120.1 . . ?
C24 C25 H25 120.0 . . ?
C26 C25 C24 120.0(3) . . ?
C26 C25 H25 120.0 . . ?
C25 C26 H26 119.9 . . ?
C25 C26 C27 120.2(3) . . ?
C27 C26 H26 119.9 . . ?
C26 C27 H27 119.8 . . ?
C28 C27 C26 120.4(4) . . ?
C28 C27 H27 119.8 . . ?
C23 C28 H28 119.7 . . ?
C27 C28 C23 120.7(4) . . ?
C27 C28 H28 119.7 . . ?
C30 C29 P2 121.0(3) . . ?
C34 C29 P2 120.4(3) . . ?
C34 C29 C30 118.1(3) . . ?
C29 C30 H30 119.9 . . ?
C31 C30 C29 120.2(4) . . ?
C31 C30 H30 119.9 . . ?
C30 C31 H31 119.6 . . ?
C32 C31 C30 120.7(4) . . ?
C32 C31 H31 119.6 . . ?
C31 C32 H32 120.0 . . ?
C31 C32 C33 119.9(4) . . ?
C33 C32 H32 120.0 . . ?
C32 C33 H33 120.2 . . ?
C34 C33 C32 119.6(4) . . ?
C34 C33 H33 120.2 . . ?
C29 C34 H34 119.3 . . ?
C33 C34 C29 121.4(3) . . ?
C33 C34 H34 119.3 . . ?
C36 C35 P2 117.1(3) . . ?
C40 C35 P2 124.3(3) . . ?
C40 C35 C36 118.6(4) . . ?
C35 C36 H36 119.9 . . ?
C37 C36 C35 120.2(4) . . ?
C37 C36 H36 119.9 . . ?
C36 C37 H37 119.8 . . ?
C38 C37 C36 120.5(4) . . ?
C38 C37 H37 119.8 . . ?
C37 C38 H38 120.2 . . ?
C39 C38 C37 119.6(4) . . ?
C39 C38 H38 120.2 . . ?
C38 C39 H39 119.2 . . ?
C38 C39 C40 121.6(5) . . ?
C40 C39 H39 119.2 . . ?
C35 C40 H40 120.2 . . ?
C39 C40 C35 119.6(4) . . ?
C39 C40 H40 120.2 . . ?
H41A C41 H41B 109.5 . . ?
H41A C41 H41C 109.5 . . ?
H41B C41 H41C 109.5 . . ?
C42 C41 H41A 109.5 . . ?
C42 C41 H41B 109.5 . . ?
C42 C41 H41C 109.5 . . ?
O8 C42 C41 120.7(6) . . ?
O8 C42 C43 122.3(6) . . ?
C41 C42 C43 116.9(5) . . ?
C42 C43 H43A 109.5 . . ?
C42 C43 H43B 109.5 . . ?
C42 C43 H43C 109.5 . . ?
H43A C43 H43B 109.5 . . ?
H43A C43 H43C 109.5 . . ?
H43B C43 H43C 109.5 . . ?

loop_
_geom_bond_atom_site_label_1
_geom_bond_atom_site_label_2
_geom_bond_distance
_geom_bond_site_symmetry_2
_geom_bond_publ_flag
I1 Fe1 2.6779(7) . ?
Fe1 P2 2.2514(11) . ?
Fe1 O3 2.212(2) . ?
Fe1 N1 1.973(3) . ?
Fe1 C1 1.751(4) . ?
Fe1 C2 1.898(4) . ?
P1 O4 1.590(3) . ?
P1 O5 1.570(3) . ?
P1 O6 1.567(3) . ?
P1 O7 1.450(3) . ?
P2 C23 1.833(4) . ?
P2 C29 1.826(4) . ?
P2 C35 1.844(4) . ?
O1 C1 1.156(5) . ?
O2 C2 1.226(4) . ?
O3 C9 1.432(4) . ?
O3 C10 1.428(5) . ?
O4 C6 1.388(4) . ?
O5 C11 1.427(5) . ?
O6 C17 1.416(5) . ?
N1 C4 1.350(5) . ?
N1 C8 1.346(4) . ?
C2 C3 1.528(5) . ?
C3 H3A 0.9700 . ?
C3 H3B 0.9700 . ?
C3 C4 1.494(5) . ?
C4 C5 1.372(5) . ?
C5 H5 0.9300 . ?
C5 C6 1.386(5) . ?
C6 C7 1.384(5) . ?
C7 H7 0.9300 . ?
C7 C8 1.375(5) . ?
C8 C9 1.504(5) . ?
C9 H9A 0.9700 . ?
C9 H9B 0.9700 . ?
C10 H10A 0.9600 . ?
C10 H10B 0.9600 . ?
C10 H10C 0.9600 . ?
C11 C12 1.386(6) . ?
C11 C16 1.359(6) . ?
C12 H12 0.9300 . ?
C12 C13 1.407(7) . ?
C13 H13 0.9300 . ?
C13 C14 1.363(8) . ?
C14 H14 0.9300 . ?
C14 C15 1.353(8) . ?
C15 H15 0.9300 . ?
C15 C16 1.387(7) . ?
C16 H16 0.9300 . ?
C17 C18 1.387(6) . ?
C17 C22 1.361(6) . ?
C18 H18 0.9300 . ?
C18 C19 1.377(7) . ?
C19 H19 0.9300 . ?
C19 C20 1.412(8) . ?
C20 H20 0.9300 . ?
C20 C21 1.365(8) . ?
C21 H21 0.9300 . ?
C21 C22 1.382(7) . ?
C22 H22 0.9300 . ?
C23 C24 1.401(5) . ?
C23 C28 1.395(5) . ?
C24 H24 0.9300 . ?
C24 C25 1.400(5) . ?
C25 H25 0.9300 . ?
C25 C26 1.374(5) . ?
C26 H26 0.9300 . ?
C26 C27 1.380(5) . ?
C27 H27 0.9300 . ?
C27 C28 1.375(5) . ?
C28 H28 0.9300 . ?
C29 C30 1.405(5) . ?
C29 C34 1.400(5) . ?
C30 H30 0.9300 . ?
C30 C31 1.390(6) . ?
C31 H31 0.9300 . ?
C31 C32 1.380(6) . ?
C32 H32 0.9300 . ?
C32 C33 1.389(6) . ?
C33 H33 0.9300 . ?
C33 C34 1.387(5) . ?
C34 H34 0.9300 . ?
C35 C36 1.393(6) . ?
C35 C40 1.386(5) . ?
C36 H36 0.9300 . ?
C36 C37 1.389(6) . ?
C37 H37 0.9300 . ?
C37 C38 1.362(7) . ?
C38 H38 0.9300 . ?
C38 C39 1.357(7) . ?
C39 H39 0.9300 . ?
C39 C40 1.383(6) . ?
C40 H40 0.9300 . ?
O8 C42 1.212(6) . ?
C41 H41A 0.9600 . ?
C41 H41B 0.9600 . ?
C41 H41C 0.9600 . ?
C41 C42 1.486(8) . ?
C42 C43 1.486(8) . ?
C43 H43A 0.9600 . ?
C43 H43B 0.9600 . ?
C43 H43C 0.9600 . ?

loop_
_geom_torsion_atom_site_label_1
_geom_torsion_atom_site_label_2
_geom_torsion_atom_site_label_3
_geom_torsion_atom_site_label_4
_geom_torsion
_geom_torsion_site_symmetry_1
_geom_torsion_site_symmetry_2
_geom_torsion_site_symmetry_3
_geom_torsion_site_symmetry_4
_geom_torsion_publ_flag
I1 Fe1 C2 O2 75.4(3) . . . . ?
I1 Fe1 C2 C3 -102.2(2) . . . . ?
Fe1 P2 C23 C24 -14.2(4) . . . . ?
Fe1 P2 C23 C28 162.6(3) . . . . ?
Fe1 P2 C29 C30 108.7(3) . . . . ?
Fe1 P2 C29 C34 -63.3(3) . . . . ?
Fe1 P2 C35 C36 -63.5(3) . . . . ?
Fe1 P2 C35 C40 118.2(4) . . . . ?
Fe1 O3 C9 C8 26.4(4) . . . . ?
Fe1 N1 C4 C3 -2.4(4) . . . . ?
Fe1 N1 C4 C5 176.7(3) . . . . ?
Fe1 N1 C8 C7 -177.1(3) . . . . ?
Fe1 N1 C8 C9 4.1(4) . . . . ?
Fe1 C2 C3 C4 15.8(4) . . . . ?
P1 O4 C6 C5 19.0(6) . . . . ?
P1 O4 C6 C7 -160.4(3) . . . . ?
P1 O5 C11 C12 -115.3(4) . . . . ?
P1 O5 C11 C16 66.4(5) . . . . ?
P1 O6 C17 C18 -80.2(4) . . . . ?
P1 O6 C17 C22 100.8(4) . . . . ?
P2 Fe1 C2 O2 -101.7(3) . . . . ?
P2 Fe1 C2 C3 80.7(2) . . . . ?
P2 C23 C24 C25 176.1(3) . . . . ?
P2 C23 C28 C27 -175.7(3) . . . . ?
P2 C29 C30 C31 -172.0(3) . . . . ?
P2 C29 C34 C33 173.0(3) . . . . ?
P2 C35 C36 C37 -179.0(3) . . . . ?
P2 C35 C40 C39 179.0(5) . . . . ?
O2 C2 C3 C4 -162.1(3) . . . . ?
O3 Fe1 C2 O2 162.7(3) . . . . ?
O3 Fe1 C2 C3 -14.8(5) . . . . ?
O4 P1 O5 C11 122.0(3) . . . . ?
O4 P1 O6 C17 -77.7(3) . . . . ?
O4 C6 C7 C8 177.0(3) . . . . ?
O5 P1 O4 C6 -116.1(3) . . . . ?
O5 P1 O6 C17 177.6(3) . . . . ?
O5 C11 C12 C13 -178.5(4) . . . . ?
O5 C11 C16 C15 178.2(4) . . . . ?
O6 P1 O4 C6 141.5(3) . . . . ?
O6 P1 O5 C11 -133.8(3) . . . . ?
O6 C17 C18 C19 -177.4(4) . . . . ?
O6 C17 C22 C21 177.0(4) . . . . ?
O7 P1 O4 C6 13.0(4) . . . . ?
O7 P1 O5 C11 -6.2(4) . . . . ?
O7 P1 O6 C17 49.8(4) . . . . ?
N1 Fe1 C2 O2 164.2(4) . . . . ?
N1 Fe1 C2 C3 -13.4(2) . . . . ?
N1 C4 C5 C6 0.7(5) . . . . ?
N1 C8 C9 O3 -20.6(4) . . . . ?
C1 Fe1 C2 O2 -10.9(4) . . . . ?
C1 Fe1 C2 C3 171.5(3) . . . . ?
C2 C3 C4 N1 -8.5(4) . . . . ?
C2 C3 C4 C5 172.4(3) . . . . ?
C3 C4 C5 C6 179.6(3) . . . . ?
C4 N1 C8 C7 2.3(5) . . . . ?
C4 N1 C8 C9 -176.5(3) . . . . ?
C4 C5 C6 O4 -177.4(3) . . . . ?
C4 C5 C6 C7 1.9(6) . . . . ?
C5 C6 C7 C8 -2.4(6) . . . . ?
C6 C7 C8 N1 0.3(5) . . . . ?
C6 C7 C8 C9 179.0(4) . . . . ?
C7 C8 C9 O3 160.7(3) . . . . ?
C8 N1 C4 C3 178.1(3) . . . . ?
C8 N1 C4 C5 -2.8(5) . . . . ?
C10 O3 C9 C8 171.8(3) . . . . ?
C11 C12 C13 C14 -0.7(8) . . . . ?
C12 C11 C16 C15 0.0(7) . . . . ?
C12 C13 C14 C15 2.0(9) . . . . ?
C13 C14 C15 C16 -2.3(9) . . . . ?
C14 C15 C16 C11 1.3(8) . . . . ?
C16 C11 C12 C13 -0.3(7) . . . . ?
C17 C18 C19 C20 -1.5(8) . . . . ?
C18 C17 C22 C21 -1.9(7) . . . . ?
C18 C19 C20 C21 2.0(9) . . . . ?
C19 C20 C21 C22 -2.4(9) . . . . ?
C20 C21 C22 C17 2.3(8) . . . . ?
C22 C17 C18 C19 1.5(7) . . . . ?
C23 P2 C29 C30 -24.2(3) . . . . ?
C23 P2 C29 C34 163.7(3) . . . . ?
C23 P2 C35 C36 64.4(3) . . . . ?
C23 P2 C35 C40 -113.9(4) . . . . ?
C23 C24 C25 C26 -1.1(6) . . . . ?
C24 C23 C28 C27 1.2(6) . . . . ?
C24 C25 C26 C27 2.5(6) . . . . ?
C25 C26 C27 C28 -2.1(6) . . . . ?
C26 C27 C28 C23 0.2(6) . . . . ?
C28 C23 C24 C25 -0.7(5) . . . . ?
C29 P2 C23 C24 115.1(3) . . . . ?
C29 P2 C23 C28 -68.2(3) . . . . ?
C29 P2 C35 C36 171.4(3) . . . . ?
C29 P2 C35 C40 -6.9(4) . . . . ?
C29 C30 C31 C32 -1.0(6) . . . . ?
C30 C29 C34 C33 0.8(5) . . . . ?
C30 C31 C32 C33 0.7(7) . . . . ?
C31 C32 C33 C34 0.2(6) . . . . ?
C32 C33 C34 C29 -1.0(6) . . . . ?
C34 C29 C30 C31 0.2(5) . . . . ?
C35 P2 C23 C24 -135.6(3) . . . . ?
C35 P2 C23 C28 41.2(3) . . . . ?
C35 P2 C29 C30 -128.0(3) . . . . ?
C35 P2 C29 C34 59.9(3) . . . . ?
C35 C36 C37 C38 0.3(7) . . . . ?
C36 C35 C40 C39 0.7(7) . . . . ?
C36 C37 C38 C39 -0.2(8) . . . . ?
C37 C38 C39 C40 0.4(10) . . . . ?
C38 C39 C40 C35 -0.7(10) . . . . ?
C40 C35 C36 C37 -0.6(6) . . . . ?
